data_4131612
loop_
_publ_author_name
'Ruffin, Herv\'e'
'Nyame Mendendy Boussambe, Gildas'
'Roisnel, Thierry'
'Dorcet, Vincent'
'Boitrel, Bernard'
'Le Gac, St\'ephane'

_publ_section_title
;
 Tren-Capped Hexaphyrin Zinc Complexes: Interplaying Molecular
 Recognition, M\"obius Aromaticity, and Chirality.
;
_journal_issue 39
_journal_name_full 'Journal of the American Chemical Society'
_journal_page_first 13847
_journal_page_last 13857
_journal_paper_doi 10.1021/jacs.7b07559
_journal_volume 139
_journal_year 2017
_chemical_compound_source 'synthesis as described'
_chemical_formula_moiety 'C105 H84 F15 N14 O5 Zn, C F3 O3 S, 2(C H Cl3)'
_chemical_formula_sum 'C108 H86 Cl6 F18 N14 O8 S Zn'
_chemical_formula_weight 2360.03
_space_group_crystal_system monoclinic
_space_group_IT_number 14
_space_group_name_Hall '-P 2yn'
_space_group_name_H-M_alt 'P 1 21/n 1'
_atom_sites_solution_hydrogens mixed
_cell_angle_alpha 90
_cell_angle_beta 97.487(2)
_cell_angle_gamma 90
_cell_formula_units_Z 4
_cell_length_a 14.8223(7)
_cell_length_b 30.7285(17)
_cell_length_c 27.9264(15)
_cell_measurement_reflns_used 9803
_cell_measurement_temperature 150
_cell_measurement_theta_max 26.89
_cell_measurement_theta_min 2.30
_cell_measurement_wavelength 0.71073
_cell_volume 12611.1(11)
_computing_cell_refinement 'APEX3 (Bruker, 2015); SAINT (Bruker, 2014)'
_computing_data_collection 'SAINT (Bruker, 2014)'
_computing_data_reduction 'SAINT (Bruker, 2014)'
_computing_molecular_graphics 'SXGRAPH (Farrugia, 1999), Mercury (CSD, 2014)'
_computing_publication_material 'CRYSCALC (T. Roisnel, local program, 2016)'
_computing_structure_refinement 'SHELXL-2016/6 (Sheldrick, 2016)'
_computing_structure_solution 'SHELXT (Sheldrick, 2015)'
_diffrn_ambient_temperature 150
_diffrn_detector '(CMOS) PHOTON 100'
_diffrn_measured_fraction_theta_full 0.998
_diffrn_measured_fraction_theta_max 0.996
_diffrn_measurement_device_type 'D8 VENTURE Bruker AXS'
_diffrn_measurement_method 'rotation images'
_diffrn_radiation_monochromator 'multilayer monochromator'
_diffrn_radiation_probe x-ray
_diffrn_radiation_source 'Incoatec microfocus sealed tube'
_diffrn_radiation_type MoK\a
_diffrn_radiation_wavelength 0.71073
_diffrn_reflns_av_R_equivalents 0.1205
_diffrn_reflns_av_unetI/netI 0.1093
_diffrn_reflns_limit_h_max 19
_diffrn_reflns_limit_h_min -18
_diffrn_reflns_limit_k_max 35
_diffrn_reflns_limit_k_min -39
_diffrn_reflns_limit_l_max 36
_diffrn_reflns_limit_l_min -35
_diffrn_reflns_number 110231
_diffrn_reflns_theta_full 25.242
_diffrn_reflns_theta_max 27.485
_diffrn_reflns_theta_min 2.928
_exptl_absorpt_coefficient_mu 0.419
_exptl_absorpt_correction_T_max 0.990
_exptl_absorpt_correction_T_min 0.823
_exptl_absorpt_correction_type multi-scan
_exptl_absorpt_process_details
;
  [Sheldrick, G.M. (2014). SADABS Bruker AXS Inc., Madison, Wisconsin, USA]
;
_exptl_crystal_colour 'light brown'
_exptl_crystal_density_diffrn 1.243
_exptl_crystal_description plate
_exptl_crystal_F_000 4824
_exptl_crystal_size_max 0.430
_exptl_crystal_size_mid 0.190
_exptl_crystal_size_min 0.025
_refine_diff_density_max 1.860
_refine_diff_density_min -2.332
_refine_diff_density_rms 0.119
_refine_ls_extinction_method none
_refine_ls_goodness_of_fit_ref 1.025
_refine_ls_hydrogen_treatment mixed
_refine_ls_matrix_type full
_refine_ls_number_parameters 1363
_refine_ls_number_reflns 28823
_refine_ls_number_restraints 2
_refine_ls_restrained_S_all 1.025
_refine_ls_R_factor_all 0.1812
_refine_ls_R_factor_gt 0.1208
_refine_ls_shift/su_max 0.007
_refine_ls_shift/su_mean 0.000
_refine_ls_structure_factor_coef Fsqd
_refine_ls_weighting_details 'w=1/[\s^2^(Fo^2^)+(0.1294P)^2^+89.3706P] where P=(Fo^2^+2Fc^2^)/3'
_refine_ls_weighting_scheme calc
_refine_ls_wR_factor_gt 0.2972
_refine_ls_wR_factor_ref 0.3335
_reflns_number_gt 16927
_reflns_number_total 28823
_reflns_threshold_expression >2sigma(I)
_cod_data_source_file ja7b07559_si_002.cif
_cod_data_source_block 8Zn
_cod_original_sg_symbol_H-M 'P 21/n'
_cod_database_code 4131612

loop_
_space_group_symop_operation_xyz
'x, y, z'
'-x+1/2, y+1/2, -z+1/2'
'-x, -y, -z'
'x-1/2, -y-1/2, z-1/2'

loop_
_atom_site_label
_atom_site_type_symbol
_atom_site_fract_x
_atom_site_fract_y
_atom_site_fract_z
_atom_site_U_iso_or_equiv
_atom_site_adp_type
_atom_site_occupancy
_atom_site_site_symmetry_order
_atom_site_calc_flag
_atom_site_refinement_flags_posn
_atom_site_refinement_flags_adp
Zn1 Zn 0.46414(4) 0.29430(2) 0.25715(3) 0.02479(18) Uani 1 1 d . .
N1 N 0.2705(3) 0.27965(16) 0.17150(18) 0.0230(10) Uani 1 1 d . .
H1N H 0.323319 0.291683 0.173866 0.028 Uiso 1 1 calc R U
N2 N 0.4542(3) 0.25576(15) 0.19702(18) 0.0214(10) Uani 1 1 d . .
N3 N 0.5505(3) 0.33650(16) 0.2339(2) 0.0258(11) Uani 1 1 d . .
N4 N 0.5246(3) 0.47125(16) 0.2591(2) 0.0268(11) Uani 1 1 d . .
N5 N 0.4136(3) 0.51283(16) 0.1904(2) 0.0278(11) Uani 1 1 d . .
H5N H 0.418612 0.488295 0.205308 0.033 Uiso 1 1 calc R U
N6 N 0.2242(3) 0.41819(15) 0.12734(18) 0.0224(10) Uani 1 1 d . .
H6N H 0.172616 0.426378 0.112346 0.027 Uiso 1 1 calc R U
C1 C 0.2554(4) 0.23776(18) 0.1842(2) 0.0228(12) Uani 1 1 d . .
C2 C 0.3229(4) 0.20693(19) 0.1974(2) 0.0227(12) Uani 1 1 d . .
C3 C 0.4166(4) 0.21504(18) 0.1945(2) 0.0213(12) Uani 1 1 d . .
C4 C 0.4783(4) 0.1840(2) 0.1795(2) 0.0290(13) Uani 1 1 d . .
H4 H 0.469562 0.154002 0.177677 0.035 Uiso 1 1 calc R U
C5 C 0.5525(4) 0.2061(2) 0.1685(2) 0.0289(13) Uani 1 1 d . .
H5 H 0.602680 0.194418 0.156264 0.035 Uiso 1 1 calc R U
C6 C 0.5381(3) 0.2510(2) 0.1794(2) 0.0232(12) Uani 1 1 d . .
C7 C 0.5954(4) 0.2863(2) 0.1735(2) 0.0248(13) Uani 1 1 d . .
C8 C 0.5886(4) 0.32850(19) 0.1925(2) 0.0249(13) Uani 1 1 d . .
C9 C 0.6269(4) 0.36771(19) 0.1763(2) 0.0273(13) Uani 1 1 d . .
H9 H 0.657995 0.370745 0.149575 0.033 Uiso 1 1 calc R U
C10 C 0.6092(4) 0.3995(2) 0.2073(3) 0.0312(14) Uani 1 1 d . .
H10 H 0.623581 0.428821 0.204839 0.037 Uiso 1 1 calc R U
C11 C 0.5647(4) 0.38029(19) 0.2444(2) 0.0265(13) Uani 1 1 d . .
C12 C 0.5577(4) 0.3978(2) 0.2903(2) 0.0272(13) Uani 1 1 d . .
C13 C 0.5546(4) 0.4434(2) 0.2955(2) 0.0310(14) Uani 1 1 d . .
C14 C 0.5982(4) 0.4682(2) 0.3372(3) 0.0350(15) Uani 1 1 d . .
H14 H 0.620533 0.457233 0.367514 0.042 Uiso 1 1 calc R U
C15 C 0.5993(4) 0.5102(2) 0.3227(3) 0.0333(15) Uani 1 1 d . .
H15 H 0.626184 0.533427 0.340496 0.040 Uiso 1 1 calc R U
C16 C 0.5507(4) 0.5120(2) 0.2742(2) 0.0298(14) Uani 1 1 d . .
C17 C 0.5285(4) 0.5495(2) 0.2460(3) 0.0300(14) Uani 1 1 d . .
C18 C 0.4639(4) 0.54911(19) 0.2051(2) 0.0290(14) Uani 1 1 d . .
C19 C 0.4340(4) 0.5820(2) 0.1702(3) 0.0348(15) Uani 1 1 d . .
H19 H 0.456231 0.610331 0.170206 0.042 Uiso 1 1 calc R U
C20 C 0.3675(4) 0.5650(2) 0.1371(3) 0.0334(15) Uani 1 1 d . .
H20 H 0.336063 0.579813 0.111104 0.040 Uiso 1 1 calc R U
C21 C 0.3545(4) 0.52019(19) 0.1493(2) 0.0266(13) Uani 1 1 d . .
C22 C 0.2951(4) 0.49037(19) 0.1253(2) 0.0266(13) Uani 1 1 d . .
C23 C 0.2979(4) 0.44542(19) 0.1389(2) 0.0250(13) Uani 1 1 d . .
C24 C 0.3682(4) 0.4188(2) 0.1619(2) 0.0304(14) Uani 1 1 d . .
H24 H 0.426777 0.427928 0.173549 0.037 Uiso 1 1 calc R U
C25 C 0.3360(4) 0.37728(19) 0.1641(2) 0.0257(13) Uani 1 1 d . .
H25 H 0.369026 0.353499 0.177474 0.031 Uiso 1 1 calc R U
C26 C 0.2436(4) 0.37645(19) 0.1427(2) 0.0250(12) Uani 1 1 d . .
C27 C 0.1775(4) 0.34356(18) 0.1386(2) 0.0223(12) Uani 1 1 d . .
C28 C 0.1895(4) 0.30042(19) 0.1542(2) 0.0231(12) Uani 1 1 d . .
C29 C 0.1200(4) 0.26852(19) 0.1568(2) 0.0255(13) Uani 1 1 d . .
H29K H 0.058161 0.272515 0.146889 0.031 Uiso 1 1 calc R U
C30 C 0.1594(4) 0.2313(2) 0.1761(2) 0.0288(14) Uani 1 1 d . .
H30 H 0.128910 0.206049 0.182801 0.035 Uiso 1 1 calc R U
C31 C 0.2921(4) 0.16097(18) 0.2049(2) 0.0234(12) Uani 1 1 d . .
C32 C 0.2741(4) 0.1332(2) 0.1646(3) 0.0334(15) Uani 1 1 d . .
H32 H 0.282470 0.143324 0.134135 0.040 Uiso 1 1 calc R U
C33 C 0.2443(5) 0.0913(2) 0.1698(3) 0.0395(17) Uani 1 1 d . .
H33 H 0.235376 0.072889 0.143161 0.047 Uiso 1 1 calc R U
C34 C 0.2276(5) 0.0766(2) 0.2150(3) 0.0370(16) Uani 1 1 d . .
H34 H 0.204737 0.048669 0.218204 0.044 Uiso 1 1 calc R U
C35 C 0.2448(4) 0.1030(2) 0.2552(3) 0.0315(14) Uani 1 1 d . .
H35 H 0.235103 0.092572 0.285383 0.038 Uiso 1 1 calc R U
C36 C 0.2765(4) 0.14540(19) 0.2507(2) 0.0242(12) Uani 1 1 d . .
N37 N 0.2941(3) 0.17361(16) 0.29205(19) 0.0251(11) Uani 1 1 d . .
H37 H 0.288653 0.201145 0.286924 0.030 Uiso 1 1 calc R U
C38 C 0.3186(4) 0.1606(2) 0.3385(2) 0.0294(14) Uani 1 1 d . .
O39 O 0.3337(4) 0.12250(15) 0.34986(18) 0.0416(12) Uani 1 1 d . .
C40 C 0.3323(4) 0.1956(2) 0.3762(2) 0.0301(14) Uani 1 1 d . .
C41 C 0.4018(5) 0.1891(3) 0.4143(3) 0.0441(18) Uani 1 1 d . .
H41 H 0.437178 0.164045 0.414822 0.053 Uiso 1 1 calc R U
C42 C 0.4191(5) 0.2187(3) 0.4508(3) 0.049(2) Uani 1 1 d . .
H42 H 0.465491 0.213735 0.476022 0.059 Uiso 1 1 calc R U
C43 C 0.3673(5) 0.2558(3) 0.4499(3) 0.0434(18) Uani 1 1 d . .
H43 H 0.380005 0.276305 0.474287 0.052 Uiso 1 1 calc R U
C44 C 0.2968(5) 0.2632(2) 0.4134(3) 0.0363(15) Uani 1 1 d . .
C45 C 0.2793(5) 0.2322(2) 0.3758(2) 0.0333(15) Uani 1 1 d . .
H45 H 0.231912 0.236587 0.351021 0.040 Uiso 1 1 calc R U
C46 C 0.2447(5) 0.3053(2) 0.4130(3) 0.0441(18) Uani 1 1 d . .
H46A H 0.261042 0.319867 0.443698 0.053 Uiso 1 1 calc R U
H46B H 0.263286 0.323983 0.387988 0.053 Uiso 1 1 calc R U
N47 N 0.1459(4) 0.30021(17) 0.4046(2) 0.0328(12) Uani 1 1 d . .
C48 C 0.1148(6) 0.2750(3) 0.4436(3) 0.0487(19) Uani 1 1 d . .
H48A H 0.049815 0.271871 0.437705 0.073 Uiso 1 1 calc R U
H48B H 0.142691 0.246787 0.444977 0.073 Uiso 1 1 calc R U
H48C H 0.131290 0.289839 0.473705 0.073 Uiso 1 1 calc R U
C49 C 0.1055(4) 0.3450(2) 0.4025(3) 0.0343(15) Uani 1 1 d . .
H49A H 0.130177 0.361807 0.377886 0.041 Uiso 1 1 calc R U
H49B H 0.122209 0.359388 0.433302 0.041 Uiso 1 1 calc R U
C50 C 0.0029(5) 0.3436(2) 0.3913(3) 0.0420(17) Uani 1 1 d . .
H50A H -0.014146 0.324944 0.363571 0.050 Uiso 1 1 calc R U
H50B H -0.022580 0.331257 0.418587 0.050 Uiso 1 1 calc R U
C51 C 0.2330(4) 0.50244(19) 0.0807(2) 0.0282(13) Uani 1 1 d . .
C52 C 0.2607(5) 0.4922(2) 0.0366(3) 0.0387(16) Uani 1 1 d . .
H52 H 0.316516 0.478583 0.035635 0.046 Uiso 1 1 calc R U
C53 C 0.2051(6) 0.5022(3) -0.0068(3) 0.0474(19) Uani 1 1 d . .
H53 H 0.225295 0.495938 -0.036184 0.057 Uiso 1 1 calc R U
C54 C 0.1227(6) 0.5208(2) -0.0060(3) 0.0446(18) Uani 1 1 d . .
H54 H 0.085236 0.526621 -0.034710 0.054 Uiso 1 1 calc R U
C55 C 0.0947(5) 0.5312(2) 0.0382(3) 0.0380(16) Uani 1 1 d . .
H55 H 0.038569 0.544449 0.039084 0.046 Uiso 1 1 calc R U
C56 C 0.1491(4) 0.52193(19) 0.0808(2) 0.0261(13) Uani 1 1 d . .
N57 N 0.1144(3) 0.53280(16) 0.12571(19) 0.0276(11) Uani 1 1 d . .
H57 H 0.129825 0.556907 0.140146 0.033 Uiso 1 1 calc R U
C58 C 0.0577(4) 0.50492(19) 0.1448(2) 0.0256(13) Uani 1 1 d . .
O59 O 0.0444(3) 0.46816(14) 0.12930(18) 0.0391(11) Uani 1 1 d . .
C60 C 0.0122(4) 0.52208(19) 0.1862(2) 0.0273(13) Uani 1 1 d . .
C61 C 0.0325(4) 0.5620(2) 0.2081(2) 0.0324(14) Uani 1 1 d . .
H61 H 0.075477 0.580039 0.196801 0.039 Uiso 1 1 calc R U
C62 C -0.0105(5) 0.5750(2) 0.2463(3) 0.0402(17) Uani 1 1 d . .
H62 H 0.001089 0.602541 0.259620 0.048 Uiso 1 1 calc R U
C63 C -0.0711(5) 0.5475(2) 0.2654(2) 0.0338(15) Uani 1 1 d . .
H63 H -0.098836 0.556379 0.291778 0.041 Uiso 1 1 calc R U
C64 C -0.0906(4) 0.5063(2) 0.2448(3) 0.0314(14) Uani 1 1 d . .
C65 C -0.0508(4) 0.4950(2) 0.2048(2) 0.0292(14) Uani 1 1 d . .
H65 H -0.066109 0.468575 0.189646 0.035 Uiso 1 1 calc R U
C66 C -0.1527(4) 0.4764(2) 0.2682(3) 0.0336(15) Uani 1 1 d . .
H66A H -0.191460 0.493606 0.286344 0.040 Uiso 1 1 calc R U
H66B H -0.191583 0.460813 0.243297 0.040 Uiso 1 1 calc R U
N67 N -0.1005(3) 0.44414(17) 0.3015(2) 0.0283(11) Uani 1 1 d . .
C68 C -0.0590(5) 0.4114(2) 0.2730(3) 0.0352(15) Uani 1 1 d . .
H68A H -0.017693 0.425441 0.254110 0.053 Uiso 1 1 calc R U
H68B H -0.026445 0.390567 0.294217 0.053 Uiso 1 1 calc R U
H68C H -0.105750 0.396854 0.251831 0.053 Uiso 1 1 calc R U
C69 C -0.1654(4) 0.4239(2) 0.3315(3) 0.0352(15) Uani 1 1 d . .
H69A H -0.221076 0.416736 0.310767 0.042 Uiso 1 1 calc R U
H69B H -0.180363 0.445082 0.354980 0.042 Uiso 1 1 calc R U
C70 C -0.1288(4) 0.3829(2) 0.3580(3) 0.0393(16) Uani 1 1 d . .
H70A H -0.167250 0.375771 0.382492 0.047 Uiso 1 1 calc R U
H70B H -0.131977 0.358933 0.335311 0.047 Uiso 1 1 calc R U
C71 C 0.5675(4) 0.3698(2) 0.3339(2) 0.0287(14) Uani 1 1 d . .
C72 C 0.6462(4) 0.3451(2) 0.3463(3) 0.0352(15) Uani 1 1 d . .
H72 H 0.690758 0.344451 0.325784 0.042 Uiso 1 1 calc R U
C73 C 0.6585(5) 0.3216(2) 0.3891(3) 0.0427(18) Uani 1 1 d . .
H73 H 0.711458 0.305507 0.397300 0.051 Uiso 1 1 calc R U
C74 C 0.5918(5) 0.3221(3) 0.4197(3) 0.050(2) Uani 1 1 d . .
H74 H 0.600686 0.306835 0.448706 0.060 Uiso 1 1 calc R U
C75 C 0.5118(5) 0.3453(3) 0.4070(3) 0.0478(19) Uani 1 1 d . .
H75 H 0.466810 0.345245 0.427291 0.057 Uiso 1 1 calc R U
C76 C 0.4993(4) 0.3683(2) 0.3646(2) 0.0313(14) Uani 1 1 d . .
N77 N 0.4153(3) 0.38882(19) 0.3480(2) 0.0328(12) Uani 1 1 d . .
H77 H 0.383199 0.377843 0.323088 0.039 Uiso 1 1 calc R U
C78 C 0.3820(5) 0.4241(3) 0.3682(3) 0.0421(17) Uani 1 1 d . .
O79 O 0.4170(4) 0.4392(3) 0.4072(2) 0.085(3) Uani 1 1 d . .
C80 C 0.2988(4) 0.4435(2) 0.3407(3) 0.0328(15) Uani 1 1 d . .
C81 C 0.2794(4) 0.4397(2) 0.2910(3) 0.0331(15) Uani 1 1 d . .
H81 H 0.319353 0.424994 0.273547 0.040 Uiso 1 1 calc R U
C82 C 0.2004(5) 0.4578(2) 0.2673(2) 0.0333(14) Uani 1 1 d . .
H82 H 0.187199 0.455189 0.233942 0.040 Uiso 1 1 calc R U
C83 C 0.1411(4) 0.4797(2) 0.2932(2) 0.0310(14) Uani 1 1 d . .
H83 H 0.087938 0.491704 0.277108 0.037 Uiso 1 1 calc R U
C84 C 0.1603(4) 0.48410(19) 0.3432(2) 0.0281(13) Uani 1 1 d . .
C85 C 0.2390(4) 0.4663(2) 0.3664(2) 0.0324(15) Uani 1 1 d . .
H85 H 0.252799 0.469524 0.399668 0.039 Uiso 1 1 calc R U
C86 C 0.0962(4) 0.5096(2) 0.3699(2) 0.0295(14) Uani 1 1 d . .
H86A H 0.073121 0.534032 0.350049 0.035 Uiso 1 1 calc R U
H86B H 0.130116 0.521177 0.399178 0.035 Uiso 1 1 calc R U
N87 N 0.0168(3) 0.48388(16) 0.3833(2) 0.0265(11) Uani 1 1 d . .
H87 H -0.012715 0.469049 0.354365 0.032 Uiso 1 1 calc R U
C88 C -0.0503(5) 0.5142(2) 0.4011(3) 0.0368(16) Uani 1 1 d . .
H88A H -0.068776 0.535612 0.376740 0.055 Uiso 1 1 calc R U
H88B H -0.102542 0.498027 0.407948 0.055 Uiso 1 1 calc R U
H88C H -0.022744 0.528395 0.429937 0.055 Uiso 1 1 calc R U
C89 C 0.0460(4) 0.4502(2) 0.4213(2) 0.0312(14) Uani 1 1 d . .
H89A H 0.058600 0.464463 0.452440 0.037 Uiso 1 1 calc R U
H89B H 0.101828 0.436655 0.414215 0.037 Uiso 1 1 calc R U
C90 C -0.0254(4) 0.4155(2) 0.4240(2) 0.0326(14) Uani 1 1 d . .
H90A H -0.008512 0.397761 0.452503 0.039 Uiso 1 1 calc R U
H90B H -0.083313 0.429190 0.427027 0.039 Uiso 1 1 calc R U
N91 N -0.0351(3) 0.38765(16) 0.3810(2) 0.0295(12) Uani 1 1 d . .
C101 C 0.6765(4) 0.2795(2) 0.1481(2) 0.0266(13) Uani 1 1 d . .
C102 C 0.7629(4) 0.28907(19) 0.1731(2) 0.0249(12) Uani 1 1 d . .
C103 C 0.8405(4) 0.28395(19) 0.1521(3) 0.0288(14) Uani 1 1 d . .
C104 C 0.8357(4) 0.2698(2) 0.1054(3) 0.0378(16) Uani 1 1 d . .
C105 C 0.7528(5) 0.2596(3) 0.0798(3) 0.0446(18) Uani 1 1 d . .
C106 C 0.6739(4) 0.2644(2) 0.1018(3) 0.0352(15) Uani 1 1 d . .
F107 F 0.7721(2) 0.30167(13) 0.21928(14) 0.0363(9) Uani 1 1 d . .
F108 F 0.9221(2) 0.29270(13) 0.17793(15) 0.0387(9) Uani 1 1 d . .
F109 F 0.9122(3) 0.26555(17) 0.08438(17) 0.0550(12) Uani 1 1 d . .
F110 F 0.7490(3) 0.2453(2) 0.03502(18) 0.0776(18) Uani 1 1 d . .
F111 F 0.5952(3) 0.25494(18) 0.07537(16) 0.0565(13) Uani 1 1 d . .
C121 C 0.0826(2) 0.35679(14) 0.11755(15) 0.0368(6) Uani 1 1 d G .
C122 C 0.0588(3) 0.35788(14) 0.06775(14) 0.0368(6) Uani 1 1 d G .
C123 C -0.0285(3) 0.37043(15) 0.04830(12) 0.0368(6) Uani 1 1 d G .
C124 C -0.0918(2) 0.38189(14) 0.07865(15) 0.0368(6) Uani 1 1 d G .
C125 C -0.0680(3) 0.38081(15) 0.12845(14) 0.0368(6) Uani 1 1 d G .
C126 C 0.0192(3) 0.36825(15) 0.14790(12) 0.0368(6) Uani 1 1 d G .
F127 F 0.1176(3) 0.34694(16) 0.03813(16) 0.0549(12) Uani 1 1 d . .
F128 F -0.0511(4) 0.37247(19) 0.00076(17) 0.0723(16) Uani 1 1 d . .
F129 F -0.1762(3) 0.39285(15) 0.06051(19) 0.0583(13) Uani 1 1 d . .
F130 F -0.1302(2) 0.39148(15) 0.15685(18) 0.0516(12) Uani 1 1 d . .
C131 C 0.5800(4) 0.5904(2) 0.2589(2) 0.0290(13) Uani 1 1 d . .
F131 F 0.0403(3) 0.36882(15) 0.19459(15) 0.0450(10) Uani 1 1 d . .
C132 C 0.5451(4) 0.6257(2) 0.2802(3) 0.0340(15) Uani 1 1 d . .
C133 C 0.5944(4) 0.6633(2) 0.2904(3) 0.0355(15) Uani 1 1 d . .
C134 C 0.6802(4) 0.6669(2) 0.2780(3) 0.0334(15) Uani 1 1 d . .
C135 C 0.7181(4) 0.6325(2) 0.2567(3) 0.0394(17) Uani 1 1 d . .
C136 C 0.6686(4) 0.5946(2) 0.2478(3) 0.0358(16) Uani 1 1 d . .
F137 F 0.4609(3) 0.62404(15) 0.2925(2) 0.0570(13) Uani 1 1 d . .
F138 F 0.5581(3) 0.69645(14) 0.3128(2) 0.0568(13) Uani 1 1 d . .
F139 F 0.7275(3) 0.70349(13) 0.28589(19) 0.0522(12) Uani 1 1 d . .
F140 F 0.8031(3) 0.63551(15) 0.2458(2) 0.0679(16) Uani 1 1 d . .
O141 O 0.3599(3) 0.33187(13) 0.26974(16) 0.0272(9) Uani 1 1 d . .
F141 F 0.7084(3) 0.56129(14) 0.2275(2) 0.0624(15) Uani 1 1 d . .
C142 C 0.2980(4) 0.30544(19) 0.2787(2) 0.0263(13) Uani 1 1 d . .
C143 C 0.2035(4) 0.3242(2) 0.2808(3) 0.0386(16) Uani 1 1 d . .
H14A H 0.205138 0.355212 0.276596 0.058 Uiso 1 1 calc R U
H14B H 0.161358 0.311683 0.255503 0.058 Uiso 1 1 calc R U
H14C H 0.184440 0.317617 0.311515 0.058 Uiso 1 1 calc R U
O142 O 0.3129(3) 0.26635(15) 0.28312(18) 0.0367(11) Uani 1 1 d . .
N151 N 0.5178(4) 0.25519(19) 0.3132(2) 0.0335(13) Uani 1 1 d D .
H15Y H 0.476(4) 0.2347(19) 0.315(3) 0.050 Uiso 1 1 d D U
H15Z H 0.529(6) 0.269(2) 0.3409(17) 0.050 Uiso 1 1 d D U
C152 C 0.6057(5) 0.2326(3) 0.3044(3) 0.0487(19) Uani 1 1 d . .
H15A H 0.651506 0.254425 0.300606 0.058 Uiso 1 1 calc R U
H15B H 0.594921 0.216130 0.274553 0.058 Uiso 1 1 calc R U
C153 C 0.6420(6) 0.2018(3) 0.3458(4) 0.061(2) Uani 1 1 d . .
H15C H 0.703733 0.193333 0.341998 0.073 Uiso 1 1 calc R U
H15D H 0.643847 0.217153 0.376204 0.073 Uiso 1 1 calc R U
C154 C 0.5864(6) 0.1625(3) 0.3474(4) 0.061(2) Uani 1 1 d . .
H15E H 0.585598 0.146717 0.317264 0.074 Uiso 1 1 calc R U
H15F H 0.524333 0.170890 0.350552 0.074 Uiso 1 1 calc R U
C155 C 0.6239(11) 0.1316(4) 0.3911(6) 0.124(6) Uani 1 1 d . .
H15G H 0.585798 0.106339 0.390900 0.186 Uiso 1 1 calc R U
H15H H 0.684927 0.122823 0.387705 0.186 Uiso 1 1 calc R U
H15I H 0.623698 0.146981 0.420972 0.186 Uiso 1 1 calc R U
C301 C 0.0073(6) 0.2322(3) 0.3296(4) 0.063(2) Uani 1 1 d . .
H301 H 0.045441 0.252523 0.350377 0.075 Uiso 1 1 calc R U
Cl11 Cl -0.0748(3) 0.26090(13) 0.29246(17) 0.164(3) Uani 1 1 d . .
Cl12 Cl -0.0455(3) 0.19543(16) 0.36531(18) 0.1453(19) Uani 1 1 d . .
Cl13 Cl 0.07446(16) 0.20250(9) 0.29492(10) 0.0708(7) Uani 1 1 d . .
C501 C 0.6251(9) 0.5087(5) 0.1269(5) 0.101(4) Uani 1 1 d . .
H501 H 0.602972 0.512289 0.158239 0.122 Uiso 1 1 calc R U
Cl41 Cl 0.7270(3) 0.48259(17) 0.13692(14) 0.1297(16) Uani 1 1 d . .
Cl42 Cl 0.5454(3) 0.4806(2) 0.0910(2) 0.163(2) Uani 1 1 d . .
Cl43 Cl 0.6382(4) 0.56075(18) 0.1035(3) 0.178(2) Uani 1 1 d . .
S1 S 0.7839(3) 0.61720(11) 0.38837(12) 0.0869(9) Uani 1 1 d . .
O401 O 0.7290(8) 0.5884(3) 0.3923(3) 0.110(3) Uani 1 1 d . .
O402 O 0.8490(9) 0.6051(3) 0.3594(3) 0.139(5) Uani 1 1 d . .
O403 O 0.7533(6) 0.6630(3) 0.3816(3) 0.106(3) Uani 1 1 d . .
C404 C 0.8399(5) 0.6212(2) 0.4473(3) 0.0368(6) Uani 1 1 d . .
F405 F 0.7811(7) 0.6318(3) 0.4792(3) 0.134(3) Uani 1 1 d . .
F406 F 0.8838(8) 0.5870(3) 0.4630(2) 0.151(4) Uani 1 1 d . .
F407 F 0.9114(7) 0.6514(5) 0.4503(3) 0.170(5) Uani 1 1 d . .

loop_
_atom_site_aniso_label
_atom_site_aniso_U_11
_atom_site_aniso_U_22
_atom_site_aniso_U_33
_atom_site_aniso_U_23
_atom_site_aniso_U_13
_atom_site_aniso_U_12
Zn1 0.0160(3) 0.0210(3) 0.0379(4) 0.0028(3) 0.0053(3) -0.0005(3)
N1 0.012(2) 0.024(3) 0.034(3) 0.000(2) 0.0041(19) -0.0030(18)
N2 0.013(2) 0.017(2) 0.034(3) 0.003(2) 0.0046(19) 0.0005(18)
N3 0.011(2) 0.021(3) 0.046(3) 0.001(2) 0.004(2) -0.0010(18)
N4 0.020(2) 0.015(2) 0.045(3) -0.004(2) 0.002(2) -0.0046(19)
N5 0.026(3) 0.014(2) 0.043(3) 0.001(2) 0.002(2) -0.007(2)
N6 0.018(2) 0.016(2) 0.032(3) 0.000(2) -0.0008(19) 0.0004(18)
C1 0.021(3) 0.016(3) 0.033(3) 0.002(2) 0.008(2) -0.002(2)
C2 0.017(3) 0.016(3) 0.036(3) -0.002(2) 0.008(2) -0.002(2)
C3 0.015(2) 0.019(3) 0.030(3) 0.008(2) 0.002(2) 0.001(2)
C4 0.026(3) 0.025(3) 0.036(4) 0.002(3) 0.005(3) 0.003(3)
C5 0.020(3) 0.029(3) 0.038(4) 0.004(3) 0.005(2) 0.004(3)
C6 0.007(2) 0.030(3) 0.033(3) 0.005(2) 0.005(2) 0.001(2)
C7 0.011(2) 0.033(3) 0.031(3) 0.004(3) 0.003(2) -0.001(2)
C8 0.014(3) 0.023(3) 0.038(3) 0.004(3) 0.007(2) -0.006(2)
C9 0.015(3) 0.023(3) 0.045(4) 0.005(3) 0.008(2) -0.005(2)
C10 0.019(3) 0.021(3) 0.054(4) 0.009(3) 0.005(3) -0.002(2)
C11 0.014(3) 0.020(3) 0.045(4) 0.003(3) 0.003(2) 0.000(2)
C12 0.017(3) 0.021(3) 0.042(4) 0.006(3) -0.002(2) -0.006(2)
C13 0.017(3) 0.033(4) 0.042(4) 0.002(3) 0.001(2) -0.005(2)
C14 0.030(3) 0.033(4) 0.040(4) 0.000(3) -0.003(3) -0.001(3)
C15 0.030(3) 0.021(3) 0.048(4) -0.010(3) 0.004(3) -0.012(3)
C16 0.022(3) 0.024(3) 0.044(4) -0.003(3) 0.004(3) -0.002(2)
C17 0.022(3) 0.021(3) 0.048(4) -0.011(3) 0.008(3) -0.006(2)
C18 0.024(3) 0.018(3) 0.048(4) -0.002(3) 0.012(3) 0.001(2)
C19 0.034(3) 0.018(3) 0.053(4) 0.000(3) 0.008(3) -0.009(3)
C20 0.027(3) 0.026(3) 0.048(4) 0.004(3) 0.007(3) -0.004(3)
C21 0.030(3) 0.015(3) 0.036(4) 0.000(2) 0.008(3) -0.007(2)
C22 0.017(3) 0.021(3) 0.042(4) -0.003(3) 0.004(2) -0.005(2)
C23 0.018(3) 0.022(3) 0.036(3) -0.002(2) 0.007(2) -0.005(2)
C24 0.018(3) 0.029(3) 0.044(4) 0.001(3) 0.000(3) -0.008(2)
C25 0.019(3) 0.015(3) 0.041(4) 0.003(2) -0.002(2) 0.002(2)
C26 0.025(3) 0.021(3) 0.029(3) 0.000(2) 0.007(2) 0.002(2)
C27 0.015(2) 0.019(3) 0.034(3) 0.000(2) 0.005(2) 0.002(2)
C28 0.016(3) 0.024(3) 0.031(3) -0.001(2) 0.007(2) 0.004(2)
C29 0.012(2) 0.019(3) 0.047(4) -0.004(3) 0.008(2) 0.000(2)
C30 0.017(3) 0.020(3) 0.052(4) -0.002(3) 0.011(3) -0.001(2)
C31 0.013(2) 0.017(3) 0.040(4) 0.006(2) 0.004(2) 0.007(2)
C32 0.027(3) 0.028(3) 0.047(4) -0.001(3) 0.011(3) 0.002(3)
C33 0.034(4) 0.021(3) 0.063(5) -0.002(3) 0.005(3) 0.011(3)
C34 0.034(3) 0.013(3) 0.066(5) 0.002(3) 0.011(3) 0.001(3)
C35 0.026(3) 0.019(3) 0.051(4) 0.007(3) 0.012(3) 0.003(2)
C36 0.011(2) 0.022(3) 0.041(4) 0.002(3) 0.006(2) 0.006(2)
N37 0.025(2) 0.014(2) 0.039(3) 0.003(2) 0.013(2) 0.0081(19)
C38 0.029(3) 0.024(3) 0.038(4) -0.001(3) 0.011(3) 0.010(3)
O39 0.062(3) 0.023(2) 0.042(3) 0.007(2) 0.016(2) 0.020(2)
C40 0.031(3) 0.021(3) 0.041(4) 0.004(3) 0.014(3) 0.004(2)
C41 0.048(4) 0.043(4) 0.042(4) 0.001(3) 0.011(3) 0.020(4)
C42 0.046(4) 0.061(5) 0.041(4) 0.004(4) 0.003(3) 0.017(4)
C43 0.044(4) 0.052(5) 0.035(4) -0.006(3) 0.007(3) -0.005(4)
C44 0.033(3) 0.025(3) 0.053(4) 0.001(3) 0.010(3) 0.007(3)
C45 0.036(3) 0.028(3) 0.036(4) 0.002(3) 0.006(3) 0.007(3)
C46 0.054(5) 0.030(4) 0.048(4) -0.008(3) 0.006(4) 0.003(3)
N47 0.043(3) 0.018(3) 0.038(3) -0.002(2) 0.009(2) 0.010(2)
C48 0.049(4) 0.041(4) 0.057(5) 0.006(4) 0.013(4) 0.010(4)
C49 0.033(3) 0.034(4) 0.036(4) -0.002(3) 0.004(3) 0.003(3)
C50 0.038(4) 0.030(4) 0.057(5) -0.005(3) 0.001(3) -0.002(3)
C51 0.031(3) 0.014(3) 0.039(4) 0.002(2) 0.007(3) -0.011(2)
C52 0.041(4) 0.037(4) 0.040(4) -0.001(3) 0.014(3) -0.002(3)
C53 0.064(5) 0.040(4) 0.041(4) 0.001(3) 0.017(4) -0.007(4)
C54 0.054(5) 0.038(4) 0.039(4) 0.005(3) -0.005(3) -0.007(4)
C55 0.036(4) 0.034(4) 0.041(4) 0.004(3) -0.006(3) -0.003(3)
C56 0.025(3) 0.018(3) 0.034(3) 0.001(2) 0.001(2) -0.006(2)
N57 0.029(3) 0.019(3) 0.035(3) -0.008(2) 0.007(2) -0.009(2)
C58 0.022(3) 0.016(3) 0.039(4) -0.001(2) 0.002(2) -0.006(2)
O59 0.048(3) 0.021(2) 0.050(3) -0.006(2) 0.017(2) -0.013(2)
C60 0.025(3) 0.019(3) 0.039(4) -0.001(3) 0.005(3) -0.002(2)
C61 0.032(3) 0.022(3) 0.044(4) 0.001(3) 0.009(3) -0.006(3)
C62 0.050(4) 0.019(3) 0.054(5) -0.003(3) 0.015(3) -0.002(3)
C63 0.041(4) 0.025(3) 0.037(4) 0.000(3) 0.012(3) 0.009(3)
C64 0.020(3) 0.026(3) 0.049(4) 0.006(3) 0.007(3) 0.000(2)
C65 0.018(3) 0.019(3) 0.049(4) -0.001(3) 0.000(3) -0.006(2)
C66 0.026(3) 0.028(3) 0.049(4) 0.007(3) 0.010(3) 0.005(3)
N67 0.016(2) 0.026(3) 0.044(3) 0.005(2) 0.007(2) -0.001(2)
C68 0.031(3) 0.032(4) 0.043(4) -0.001(3) 0.007(3) 0.004(3)
C69 0.017(3) 0.040(4) 0.049(4) 0.012(3) 0.007(3) -0.003(3)
C70 0.026(3) 0.039(4) 0.053(4) 0.007(3) 0.004(3) -0.006(3)
C71 0.014(3) 0.031(3) 0.039(4) 0.002(3) -0.003(2) -0.007(2)
C72 0.018(3) 0.033(4) 0.052(4) 0.001(3) -0.003(3) -0.006(3)
C73 0.030(4) 0.039(4) 0.054(5) 0.009(3) -0.013(3) 0.000(3)
C74 0.045(4) 0.058(5) 0.045(5) 0.010(4) -0.005(3) -0.001(4)
C75 0.035(4) 0.068(6) 0.041(4) 0.004(4) 0.008(3) -0.004(4)
C76 0.019(3) 0.036(4) 0.037(4) 0.000(3) -0.002(2) -0.003(3)
N77 0.025(3) 0.038(3) 0.035(3) -0.006(2) 0.003(2) 0.000(2)
C78 0.029(3) 0.051(5) 0.045(4) -0.014(4) -0.001(3) -0.001(3)
O79 0.053(4) 0.124(6) 0.068(4) -0.056(4) -0.026(3) 0.038(4)
C80 0.022(3) 0.034(4) 0.042(4) -0.011(3) 0.003(3) -0.002(3)
C81 0.033(3) 0.026(3) 0.042(4) -0.005(3) 0.011(3) 0.000(3)
C82 0.038(4) 0.032(4) 0.032(4) -0.001(3) 0.011(3) 0.000(3)
C83 0.024(3) 0.028(3) 0.040(4) 0.002(3) 0.000(3) -0.004(3)
C84 0.023(3) 0.020(3) 0.042(4) -0.007(3) 0.007(3) -0.004(2)
C85 0.024(3) 0.037(4) 0.036(4) -0.014(3) 0.002(3) -0.004(3)
C86 0.022(3) 0.025(3) 0.041(4) -0.004(3) 0.004(3) -0.006(2)
N87 0.022(2) 0.017(2) 0.042(3) -0.009(2) 0.010(2) 0.000(2)
C88 0.036(4) 0.022(3) 0.056(5) -0.007(3) 0.019(3) 0.009(3)
C89 0.029(3) 0.028(3) 0.035(4) -0.001(3) 0.002(3) 0.005(3)
C90 0.031(3) 0.031(4) 0.037(4) 0.003(3) 0.008(3) 0.011(3)
N91 0.027(3) 0.019(3) 0.042(3) -0.001(2) 0.005(2) 0.003(2)
C101 0.019(3) 0.024(3) 0.039(4) 0.006(3) 0.011(2) 0.000(2)
C102 0.015(3) 0.024(3) 0.037(3) 0.004(3) 0.006(2) 0.001(2)
C103 0.017(3) 0.015(3) 0.056(4) 0.006(3) 0.008(3) 0.002(2)
C104 0.026(3) 0.042(4) 0.048(4) 0.003(3) 0.016(3) -0.003(3)
C105 0.041(4) 0.064(5) 0.031(4) -0.006(3) 0.015(3) -0.010(4)
C106 0.022(3) 0.043(4) 0.040(4) -0.001(3) 0.000(3) -0.007(3)
F107 0.0212(17) 0.042(2) 0.045(2) -0.0059(18) 0.0029(15) 0.0008(16)
F108 0.0148(16) 0.039(2) 0.062(3) 0.0011(19) 0.0048(16) 0.0005(16)
F109 0.031(2) 0.080(3) 0.058(3) -0.006(2) 0.025(2) -0.005(2)
F110 0.053(3) 0.138(6) 0.044(3) -0.026(3) 0.016(2) -0.012(3)
F111 0.035(2) 0.091(4) 0.043(3) -0.011(2) 0.0018(19) -0.012(2)
C121 0.0356(14) 0.0196(12) 0.0541(17) -0.0031(11) 0.0015(12) 0.0022(10)
C122 0.0356(14) 0.0196(12) 0.0541(17) -0.0031(11) 0.0015(12) 0.0022(10)
C123 0.0356(14) 0.0196(12) 0.0541(17) -0.0031(11) 0.0015(12) 0.0022(10)
C124 0.0356(14) 0.0196(12) 0.0541(17) -0.0031(11) 0.0015(12) 0.0022(10)
C125 0.0356(14) 0.0196(12) 0.0541(17) -0.0031(11) 0.0015(12) 0.0022(10)
C126 0.0356(14) 0.0196(12) 0.0541(17) -0.0031(11) 0.0015(12) 0.0022(10)
F127 0.057(3) 0.069(3) 0.039(2) -0.001(2) 0.008(2) 0.031(2)
F128 0.087(4) 0.082(4) 0.040(3) 0.001(3) -0.020(3) 0.041(3)
F129 0.034(2) 0.047(3) 0.088(4) 0.008(2) -0.017(2) 0.017(2)
F130 0.0186(18) 0.058(3) 0.079(3) -0.006(2) 0.0110(19) 0.0101(19)
C131 0.024(3) 0.019(3) 0.043(4) -0.002(3) 0.003(3) -0.003(2)
F131 0.0258(19) 0.069(3) 0.040(2) -0.008(2) 0.0045(16) 0.0092(19)
C132 0.015(3) 0.037(4) 0.049(4) -0.006(3) 0.002(3) -0.004(3)
C133 0.029(3) 0.027(3) 0.049(4) -0.010(3) 0.000(3) 0.004(3)
C134 0.024(3) 0.020(3) 0.054(4) 0.001(3) 0.000(3) -0.004(3)
C135 0.018(3) 0.031(4) 0.070(5) 0.004(3) 0.007(3) -0.005(3)
C136 0.024(3) 0.017(3) 0.068(5) -0.001(3) 0.012(3) -0.001(2)
F137 0.030(2) 0.045(3) 0.102(4) -0.028(3) 0.030(2) -0.0117(19)
F138 0.040(2) 0.032(2) 0.100(4) -0.023(2) 0.012(2) -0.0049(19)
F139 0.037(2) 0.029(2) 0.089(3) -0.006(2) 0.000(2) -0.0146(18)
F140 0.029(2) 0.044(3) 0.137(5) -0.007(3) 0.034(3) -0.015(2)
O141 0.019(2) 0.018(2) 0.044(3) -0.0024(18) 0.0048(17) 0.0024(16)
F141 0.037(2) 0.035(2) 0.120(4) -0.027(3) 0.029(3) -0.0031(19)
C142 0.032(3) 0.023(3) 0.024(3) -0.005(2) 0.005(2) 0.005(3)
C143 0.021(3) 0.042(4) 0.054(5) 0.005(3) 0.010(3) 0.000(3)
O142 0.039(3) 0.026(2) 0.045(3) 0.001(2) 0.008(2) 0.001(2)
N151 0.027(3) 0.027(3) 0.046(3) 0.012(3) 0.001(2) 0.001(2)
C152 0.040(4) 0.048(5) 0.058(5) 0.001(4) 0.004(4) 0.005(4)
C153 0.053(5) 0.053(5) 0.074(6) 0.004(5) -0.003(4) 0.017(4)
C154 0.050(5) 0.060(6) 0.076(6) 0.005(5) 0.014(4) 0.011(4)
C155 0.125(12) 0.069(8) 0.177(16) 0.045(9) 0.014(11) 0.030(8)
C301 0.049(5) 0.069(6) 0.068(6) -0.014(5) -0.004(4) -0.003(4)
Cl11 0.185(4) 0.110(3) 0.162(4) -0.081(3) -0.116(3) 0.091(3)
Cl12 0.159(4) 0.148(4) 0.146(4) -0.034(3) 0.086(3) -0.058(3)
Cl13 0.0544(13) 0.0726(16) 0.0856(17) -0.0302(13) 0.0102(12) -0.0125(12)
C501 0.083(8) 0.130(12) 0.096(9) 0.012(8) 0.027(7) -0.017(8)
Cl41 0.101(3) 0.194(5) 0.099(3) 0.042(3) 0.035(2) 0.036(3)
Cl42 0.096(3) 0.215(6) 0.176(5) 0.000(4) 0.006(3) -0.010(3)
Cl43 0.152(4) 0.136(4) 0.258(7) 0.061(4) 0.069(5) 0.019(3)
S1 0.104(2) 0.075(2) 0.0758(19) -0.0048(16) -0.0087(17) 0.0276(18)
O401 0.198(10) 0.066(5) 0.071(5) -0.017(4) 0.038(6) -0.050(6)
O402 0.239(12) 0.118(8) 0.072(5) 0.011(5) 0.061(7) 0.113(8)
O403 0.118(7) 0.073(5) 0.117(7) -0.010(5) -0.023(5) 0.033(5)
C404 0.0356(14) 0.0196(12) 0.0541(17) -0.0031(11) 0.0015(12) 0.0022(10)
F405 0.189(9) 0.140(7) 0.079(5) -0.045(5) 0.045(5) 0.017(6)
F406 0.245(11) 0.139(7) 0.058(4) -0.009(4) -0.023(5) 0.123(8)
F407 0.143(8) 0.260(14) 0.104(7) -0.033(8) 0.008(6) -0.044(9)

loop_
_atom_type_symbol
_atom_type_description
_atom_type_scat_dispersion_real
_atom_type_scat_dispersion_imag
_atom_type_scat_source
C C 0.0033 0.0016 'International Tables Vol C Tables 4.2.6.8 and 6.1.1.4'
H H 0.0000 0.0000 'International Tables Vol C Tables 4.2.6.8 and 6.1.1.4'
F F 0.0171 0.0103 'International Tables Vol C Tables 4.2.6.8 and 6.1.1.4'
N N 0.0061 0.0033 'International Tables Vol C Tables 4.2.6.8 and 6.1.1.4'
O O 0.0106 0.0060 'International Tables Vol C Tables 4.2.6.8 and 6.1.1.4'
Zn Zn 0.2839 1.4301 'International Tables Vol C Tables 4.2.6.8 and 6.1.1.4'
Cl Cl 0.1484 0.1585 'International Tables Vol C Tables 4.2.6.8 and 6.1.1.4'
S S 0.1246 0.1234 'International Tables Vol C Tables 4.2.6.8 and 6.1.1.4'

loop_
_geom_angle_atom_site_label_1
_geom_angle_atom_site_label_2
_geom_angle_atom_site_label_3
_geom_angle
N3 Zn1 O141 103.05(18)
N3 Zn1 N2 95.2(2)
O141 Zn1 N2 120.36(18)
C1 N1 C28 111.1(5)
C1 N1 H1N 124.4
C28 N1 H1N 124.4
C3 N2 C6 105.1(5)
C3 N2 Zn1 123.9(4)
C6 N2 Zn1 112.1(4)
C8 N3 C11 106.5(5)
C8 N3 Zn1 120.7(4)
C11 N3 Zn1 130.5(4)
C13 N4 C16 107.2(5)
C21 N5 C18 112.3(5)
C21 N5 H5N 123.8
C18 N5 H5N 123.8
C26 N6 C23 111.5(5)
C26 N6 H6N 124.3
C23 N6 H6N 124.3
N1 C1 C2 125.1(5)
N1 C1 C30 106.5(5)
C2 C1 C30 128.0(5)
C1 C2 C3 122.6(5)
C1 C2 C31 117.0(5)
C3 C2 C31 119.2(5)
N2 C3 C4 110.9(5)
N2 C3 C2 123.5(5)
C4 C3 C2 124.6(5)
C5 C4 C3 107.4(6)
C5 C4 H4 126.3
C3 C4 H4 126.3
C4 C5 C6 106.6(5)
C4 C5 H5 126.7
C6 C5 H5 126.7
C7 C6 N2 122.6(5)
C7 C6 C5 127.7(5)
N2 C6 C5 109.7(5)
C6 C7 C8 126.5(5)
C6 C7 C101 119.0(5)
C8 C7 C101 114.3(5)
N3 C8 C7 122.6(5)
N3 C8 C9 109.9(5)
C7 C8 C9 127.1(5)
C10 C9 C8 106.6(5)
C10 C9 H9 126.7
C8 C9 H9 126.7
C9 C10 C11 108.2(5)
C9 C10 H10 125.9
C11 C10 H10 125.9
N3 C11 C12 122.5(6)
N3 C11 C10 108.7(6)
C12 C11 C10 126.8(6)
C11 C12 C13 118.8(6)
C11 C12 C71 121.0(6)
C13 C12 C71 119.5(6)
N4 C13 C12 124.0(6)
N4 C13 C14 109.6(6)
C12 C13 C14 125.5(6)
C15 C14 C13 106.1(6)
C15 C14 H14 126.9
C13 C14 H14 126.9
C14 C15 C16 107.1(6)
C14 C15 H15 126.5
C16 C15 H15 126.5
N4 C16 C17 122.8(6)
N4 C16 C15 109.8(6)
C17 C16 C15 127.3(6)
C18 C17 C16 122.5(6)
C18 C17 C131 118.8(6)
C16 C17 C131 118.6(6)
N5 C18 C17 122.7(6)
N5 C18 C19 105.2(6)
C17 C18 C19 132.1(6)
C20 C19 C18 108.7(6)
C20 C19 H19 125.6
C18 C19 H19 125.6
C19 C20 C21 108.3(6)
C19 C20 H20 125.8
C21 C20 H20 125.8
N5 C21 C22 126.5(5)
N5 C21 C20 105.4(5)
C22 C21 C20 128.1(6)
C21 C22 C23 121.1(6)
C21 C22 C51 121.6(5)
C23 C22 C51 117.0(5)
N6 C23 C24 105.6(5)
N6 C23 C22 121.8(5)
C24 C23 C22 132.4(5)
C25 C24 C23 108.7(5)
C25 C24 H24 125.7
C23 C24 H24 125.7
C24 C25 C26 108.7(5)
C24 C25 H25 125.6
C26 C25 H25 125.6
N6 C26 C27 122.2(5)
N6 C26 C25 105.5(5)
C27 C26 C25 132.2(5)
C28 C27 C26 126.8(5)
C28 C27 C121 116.8(5)
C26 C27 C121 116.3(5)
N1 C28 C27 127.8(5)
N1 C28 C29 105.3(5)
C27 C28 C29 127.0(5)
C30 C29 C28 108.6(5)
C30 C29 H29K 125.7
C28 C29 H29K 125.7
C29 C30 C1 108.3(5)
C29 C30 H30 125.8
C1 C30 H30 125.8
C32 C31 C36 118.8(5)
C32 C31 C2 119.2(6)
C36 C31 C2 122.0(5)
C33 C32 C31 121.0(7)
C33 C32 H32 119.5
C31 C32 H32 119.5
C32 C33 C34 119.8(7)
C32 C33 H33 120.1
C34 C33 H33 120.1
C35 C34 C33 120.5(6)
C35 C34 H34 119.7
C33 C34 H34 119.7
C34 C35 C36 120.3(6)
C34 C35 H35 119.8
C36 C35 H35 119.8
C35 C36 C31 119.6(6)
C35 C36 N37 121.2(6)
C31 C36 N37 119.2(5)
C38 N37 C36 125.8(5)
C38 N37 H37 117.1
C36 N37 H37 117.1
O39 C38 N37 123.0(6)
O39 C38 C40 120.0(6)
N37 C38 C40 116.9(5)
C45 C40 C41 119.2(6)
C45 C40 C38 123.9(6)
C41 C40 C38 116.9(6)
C42 C41 C40 121.5(7)
C42 C41 H41 119.2
C40 C41 H41 119.2
C41 C42 C43 119.2(7)
C41 C42 H42 120.4
C43 C42 H42 120.4
C42 C43 C44 121.3(7)
C42 C43 H43 119.3
C44 C43 H43 119.3
C43 C44 C45 118.9(6)
C43 C44 C46 119.1(7)
C45 C44 C46 121.9(6)
C40 C45 C44 119.8(6)
C40 C45 H45 120.1
C44 C45 H45 120.1
N47 C46 C44 114.3(6)
N47 C46 H46A 108.7
C44 C46 H46A 108.7
N47 C46 H46B 108.7
C44 C46 H46B 108.7
H46A C46 H46B 107.6
C48 N47 C46 110.2(6)
C48 N47 C49 110.6(5)
C46 N47 C49 107.1(5)
N47 C48 H48A 109.5
N47 C48 H48B 109.5
H48A C48 H48B 109.5
N47 C48 H48C 109.5
H48A C48 H48C 109.5
H48B C48 H48C 109.5
N47 C49 C50 111.6(6)
N47 C49 H49A 109.3
C50 C49 H49A 109.3
N47 C49 H49B 109.3
C50 C49 H49B 109.3
H49A C49 H49B 108.0
N91 C50 C49 111.1(6)
N91 C50 H50A 109.4
C49 C50 H50A 109.4
N91 C50 H50B 109.4
C49 C50 H50B 109.4
H50A C50 H50B 108.0
C56 C51 C52 118.3(6)
C56 C51 C22 124.2(6)
C52 C51 C22 117.5(6)
C51 C52 C53 120.5(7)
C51 C52 H52 119.8
C53 C52 H52 119.8
C54 C53 C52 120.6(7)
C54 C53 H53 119.7
C52 C53 H53 119.7
C53 C54 C55 119.0(7)
C53 C54 H54 120.5
C55 C54 H54 120.5
C56 C55 C54 120.8(7)
C56 C55 H55 119.6
C54 C55 H55 119.6
C55 C56 C51 120.9(6)
C55 C56 N57 117.6(6)
C51 C56 N57 121.5(6)
C58 N57 C56 120.1(5)
C58 N57 H57 120.0
C56 N57 H57 120.0
O59 C58 N57 121.7(6)
O59 C58 C60 122.0(5)
N57 C58 C60 116.3(5)
C61 C60 C65 118.7(6)
C61 C60 C58 123.7(5)
C65 C60 C58 117.6(5)
C62 C61 C60 120.3(6)
C62 C61 H61 119.8
C60 C61 H61 119.8
C61 C62 C63 120.6(6)
C61 C62 H62 119.7
C63 C62 H62 119.7
C62 C63 C64 120.0(6)
C62 C63 H63 120.0
C64 C63 H63 120.0
C65 C64 C63 118.3(6)
C65 C64 C66 123.2(6)
C63 C64 C66 118.5(6)
C64 C65 C60 121.9(6)
C64 C65 H65 119.1
C60 C65 H65 119.1
N67 C66 C64 112.1(5)
N67 C66 H66A 109.2
C64 C66 H66A 109.2
N67 C66 H66B 109.2
C64 C66 H66B 109.2
H66A C66 H66B 107.9
C68 N67 C69 111.5(5)
C68 N67 C66 109.5(5)
C69 N67 C66 107.7(5)
N67 C68 H68A 109.5
N67 C68 H68B 109.5
H68A C68 H68B 109.5
N67 C68 H68C 109.5
H68A C68 H68C 109.5
H68B C68 H68C 109.5
N67 C69 C70 113.8(5)
N67 C69 H69A 108.8
C70 C69 H69A 108.8
N67 C69 H69B 108.8
C70 C69 H69B 108.8
H69A C69 H69B 107.7
N91 C70 C69 112.9(5)
N91 C70 H70A 109.0
C69 C70 H70A 109.0
N91 C70 H70B 109.0
C69 C70 H70B 109.0
H70A C70 H70B 107.8
C72 C71 C76 118.2(6)
C72 C71 C12 120.6(6)
C76 C71 C12 121.1(5)
C73 C72 C71 120.6(7)
C73 C72 H72 119.7
C71 C72 H72 119.7
C72 C73 C74 120.0(7)
C72 C73 H73 120.0
C74 C73 H73 120.0
C73 C74 C75 120.1(7)
C73 C74 H74 120.0
C75 C74 H74 120.0
C76 C75 C74 120.1(7)
C76 C75 H75 120.0
C74 C75 H75 120.0
C75 C76 C71 121.0(6)
C75 C76 N77 121.7(6)
C71 C76 N77 117.1(6)
C78 N77 C76 125.2(6)
C78 N77 H77 117.4
C76 N77 H77 117.4
O79 C78 N77 122.6(7)
O79 C78 C80 121.9(7)
N77 C78 C80 115.5(6)
C81 C80 C85 119.5(6)
C81 C80 C78 122.2(6)
C85 C80 C78 118.2(6)
C82 C81 C80 119.8(6)
C82 C81 H81 120.1
C80 C81 H81 120.1
C81 C82 C83 120.1(6)
C81 C82 H82 119.9
C83 C82 H82 119.9
C82 C83 C84 120.6(6)
C82 C83 H83 119.7
C84 C83 H83 119.7
C85 C84 C83 119.0(6)
C85 C84 C86 121.8(6)
C83 C84 C86 119.2(6)
C84 C85 C80 121.0(6)
C84 C85 H85 119.5
C80 C85 H85 119.5
C84 C86 N87 114.6(5)
C84 C86 H86A 108.6
N87 C86 H86A 108.6
C84 C86 H86B 108.6
N87 C86 H86B 108.6
H86A C86 H86B 107.6
C88 N87 C89 109.7(5)
C88 N87 C86 109.4(5)
C89 N87 C86 111.9(5)
C88 N87 H87 108.6
C89 N87 H87 108.6
C86 N87 H87 108.6
N87 C88 H88A 109.5
N87 C88 H88B 109.5
H88A C88 H88B 109.5
N87 C88 H88C 109.5
H88A C88 H88C 109.5
H88B C88 H88C 109.5
N87 C89 C90 112.5(5)
N87 C89 H89A 109.1
C90 C89 H89A 109.1
N87 C89 H89B 109.1
C90 C89 H89B 109.1
H89A C89 H89B 107.8
N91 C90 C89 111.5(5)
N91 C90 H90A 109.3
C89 C90 H90A 109.3
N91 C90 H90B 109.3
C89 C90 H90B 109.3
H90A C90 H90B 108.0
C70 N91 C90 113.9(5)
C70 N91 C50 108.1(5)
C90 N91 C50 112.4(5)
C106 C101 C102 116.8(5)
C106 C101 C7 125.0(6)
C102 C101 C7 118.2(6)
F107 C102 C103 117.5(5)
F107 C102 C101 120.8(5)
C103 C102 C101 121.6(6)
F108 C103 C102 119.4(6)
F108 C103 C104 120.3(5)
C102 C103 C104 120.3(6)
F109 C104 C103 120.2(6)
F109 C104 C105 119.8(7)
C103 C104 C105 120.0(6)
F110 C105 C104 119.6(6)
F110 C105 C106 121.2(7)
C104 C105 C106 119.3(6)
F111 C106 C101 120.9(6)
F111 C106 C105 117.1(6)
C101 C106 C105 122.0(6)
C122 C121 C126 120.0
C122 C121 C27 120.0(3)
C126 C121 C27 120.0(3)
F127 C122 C121 121.2(3)
F127 C122 C123 118.8(3)
C121 C122 C123 120.0
F128 C123 C122 120.3(4)
F128 C123 C124 119.7(4)
C122 C123 C124 120.0
F129 C124 C125 119.4(4)
F129 C124 C123 120.6(4)
C125 C124 C123 120.0
F130 C125 C126 121.1(3)
F130 C125 C124 118.9(3)
C126 C125 C124 120.0
F131 C126 C125 118.5(3)
F131 C126 C121 121.5(3)
C125 C126 C121 120.0
C132 C131 C136 116.4(6)
C132 C131 C17 124.2(6)
C136 C131 C17 119.4(6)
F137 C132 C131 120.0(6)
F137 C132 C133 117.7(6)
C131 C132 C133 122.3(6)
F138 C133 C134 119.9(6)
F138 C133 C132 119.9(6)
C134 C133 C132 120.1(6)
F139 C134 C133 121.1(6)
F139 C134 C135 119.2(6)
C133 C134 C135 119.7(6)
F140 C135 C134 119.9(6)
F140 C135 C136 120.6(6)
C134 C135 C136 119.5(6)
F141 C136 C135 117.8(6)
F141 C136 C131 120.1(6)
C135 C136 C131 122.0(6)
C142 O141 Zn1 105.0(4)
O142 C142 O141 121.4(6)
O142 C142 C143 121.5(6)
O141 C142 C143 117.1(5)
C142 C143 H14A 109.5
C142 C143 H14B 109.5
H14A C143 H14B 109.5
C142 C143 H14C 109.5
H14A C143 H14C 109.5
H14B C143 H14C 109.5
C152 N151 H15Y 108(5)
C152 N151 H15Z 108(6)
H15Y N151 H15Z 110(8)
N151 C152 C153 112.5(7)
N151 C152 H15A 109.1
C153 C152 H15A 109.1
N151 C152 H15B 109.1
C153 C152 H15B 109.1
H15A C152 H15B 107.8
C154 C153 C152 112.8(8)
C154 C153 H15C 109.0
C152 C153 H15C 109.0
C154 C153 H15D 109.0
C152 C153 H15D 109.0
H15C C153 H15D 107.8
C153 C154 C155 112.0(9)
C153 C154 H15E 109.2
C155 C154 H15E 109.2
C153 C154 H15F 109.2
C155 C154 H15F 109.2
H15E C154 H15F 107.9
C154 C155 H15G 109.5
C154 C155 H15H 109.5
H15G C155 H15H 109.5
C154 C155 H15I 109.5
H15G C155 H15I 109.5
H15H C155 H15I 109.5
Cl11 C301 Cl13 110.1(6)
Cl11 C301 Cl12 109.7(6)
Cl13 C301 Cl12 107.9(6)
Cl11 C301 H301 109.7
Cl13 C301 H301 109.7
Cl12 C301 H301 109.7
Cl42 C501 Cl41 113.2(9)
Cl42 C501 Cl43 110.6(9)
Cl41 C501 Cl43 110.7(7)
Cl42 C501 H501 107.4
Cl41 C501 H501 107.4
Cl43 C501 H501 107.4
O401 S1 O402 112.4(7)
O401 S1 O403 120.3(7)
O402 S1 O403 113.8(6)
O401 S1 C404 102.1(5)
O402 S1 C404 106.6(6)
O403 S1 C404 98.8(4)
F406 C404 F405 108.0(8)
F406 C404 F407 100.2(9)
F405 C404 F407 110.1(8)
F406 C404 S1 114.9(6)
F405 C404 S1 111.4(6)
F407 C404 S1 111.6(6)

loop_
_geom_bond_atom_site_label_1
_geom_bond_atom_site_label_2
_geom_bond_distance
Zn1 N3 1.989(5)
Zn1 O141 1.996(4)
Zn1 N2 2.044(5)
N1 C1 1.362(7)
N1 C28 1.390(7)
N1 H1N 0.8600
N2 C3 1.368(7)
N2 C6 1.403(7)
N3 C8 1.372(8)
N3 C11 1.387(8)
N4 C13 1.358(8)
N4 C16 1.362(8)
N5 C21 1.368(8)
N5 C18 1.374(8)
N5 H5N 0.8600
N6 C26 1.371(7)
N6 C23 1.381(7)
N6 H6N 0.8600
C1 C2 1.392(8)
C1 C30 1.425(8)
C2 C3 1.423(7)
C2 C31 1.507(8)
C3 C4 1.422(8)
C4 C5 1.363(9)
C4 H4 0.9300
C5 C6 1.435(9)
C5 H5 0.9300
C6 C7 1.400(8)
C7 C8 1.409(9)
C7 C101 1.489(8)
C8 C9 1.432(8)
C9 C10 1.355(9)
C9 H9 0.9300
C10 C11 1.427(9)
C10 H10 0.9300
C11 C12 1.406(9)
C12 C13 1.411(9)
C12 C71 1.482(9)
C13 C14 1.469(9)
C14 C15 1.352(9)
C14 H14 0.9300
C15 C16 1.450(10)
C15 H15 0.9300
C16 C17 1.410(9)
C17 C18 1.392(9)
C17 C131 1.491(8)
C18 C19 1.433(9)
C19 C20 1.365(10)
C19 H19 0.9300
C20 C21 1.437(8)
C20 H20 0.9300
C21 C22 1.382(8)
C22 C23 1.432(8)
C22 C51 1.497(9)
C23 C24 1.412(9)
C24 C25 1.366(8)
C24 H24 0.9300
C25 C26 1.421(8)
C25 H25 0.9300
C26 C27 1.402(8)
C27 C28 1.399(8)
C27 C121 1.508(6)
C28 C29 1.431(8)
C29 C30 1.363(9)
C29 H29K 0.9300
C30 H30 0.9300
C31 C32 1.409(9)
C31 C36 1.415(9)
C32 C33 1.373(10)
C32 H32 0.9300
C33 C34 1.396(11)
C33 H33 0.9300
C34 C35 1.383(10)
C34 H34 0.9300
C35 C36 1.395(8)
C35 H35 0.9300
C36 N37 1.439(8)
N37 C38 1.361(8)
N37 H37 0.8600
C38 O39 1.225(8)
C38 C40 1.500(9)
C40 C45 1.371(9)
C40 C41 1.396(10)
C41 C42 1.365(11)
C41 H41 0.9300
C42 C43 1.374(11)
C42 H42 0.9300
C43 C44 1.380(10)
C43 H43 0.9300
C44 C45 1.417(10)
C44 C46 1.505(9)
C45 H45 0.9300
C46 N47 1.462(10)
C46 H46A 0.9700
C46 H46B 0.9700
N47 C48 1.459(9)
N47 C49 1.498(8)
C48 H48A 0.9600
C48 H48B 0.9600
C48 H48C 0.9600
C49 C50 1.512(9)
C49 H49A 0.9700
C49 H49B 0.9700
C50 N91 1.480(9)
C50 H50A 0.9700
C50 H50B 0.9700
C51 C56 1.380(9)
C51 C52 1.384(9)
C52 C53 1.407(11)
C52 H52 0.9300
C53 C54 1.352(11)
C53 H53 0.9300
C54 C55 1.391(11)
C54 H54 0.9300
C55 C56 1.377(9)
C55 H55 0.9300
C56 N57 1.455(8)
N57 C58 1.357(7)
N57 H57 0.8600
C58 O59 1.217(7)
C58 C60 1.507(9)
C60 C61 1.386(9)
C60 C65 1.400(8)
C61 C62 1.373(10)
C61 H61 0.9300
C62 C63 1.389(10)
C62 H62 0.9300
C63 C64 1.403(9)
C63 H63 0.9300
C64 C65 1.376(9)
C64 C66 1.510(9)
C65 H65 0.9300
C66 N67 1.503(8)
C66 H66A 0.9700
C66 H66B 0.9700
N67 C68 1.468(8)
N67 C69 1.489(8)
C68 H68A 0.9600
C68 H68B 0.9600
C68 H68C 0.9600
C69 C70 1.526(10)
C69 H69A 0.9700
C69 H69B 0.9700
C70 N91 1.460(8)
C70 H70A 0.9700
C70 H70B 0.9700
C71 C72 1.397(9)
C71 C76 1.410(9)
C72 C73 1.388(10)
C72 H72 0.9300
C73 C74 1.388(11)
C73 H73 0.9300
C74 C75 1.390(11)
C74 H74 0.9300
C75 C76 1.371(10)
C75 H75 0.9300
C76 N77 1.417(8)
N77 C78 1.345(9)
N77 H77 0.8600
C78 O79 1.235(9)
C78 C80 1.489(10)
C80 C81 1.387(10)
C80 C85 1.401(9)
C81 C82 1.384(10)
C81 H81 0.9300
C82 C83 1.386(9)
C82 H82 0.9300
C83 C84 1.395(9)
C83 H83 0.9300
C84 C85 1.372(9)
C84 C86 1.501(8)
C85 H85 0.9300
C86 N87 1.505(7)
C86 H86A 0.9700
C86 H86B 0.9700
N87 C88 1.494(7)
N87 C89 1.503(8)
N87 H87 0.9800
C88 H88A 0.9600
C88 H88B 0.9600
C88 H88C 0.9600
C89 C90 1.512(9)
C89 H89A 0.9700
C89 H89B 0.9700
C90 N91 1.466(8)
C90 H90A 0.9700
C90 H90B 0.9700
C101 C106 1.369(9)
C101 C102 1.408(8)
C102 F107 1.336(7)
C102 C103 1.368(8)
C103 F108 1.353(7)
C103 C104 1.368(10)
C104 F109 1.349(7)
C104 C105 1.375(10)
C105 F110 1.319(8)
C105 C106 1.398(9)
C106 F111 1.328(7)
C121 C122 1.3900
C121 C126 1.3900
C122 F127 1.321(5)
C122 C123 1.3900
C123 F128 1.328(6)
C123 C124 1.3900
C124 F129 1.330(5)
C124 C125 1.3900
C125 F130 1.334(5)
C125 C126 1.3900
C126 F131 1.300(5)
C131 C132 1.369(9)
C131 C136 1.394(9)
C132 F137 1.338(7)
C132 C133 1.378(9)
C133 F138 1.344(8)
C133 C134 1.365(9)
C134 F139 1.328(7)
C134 C135 1.368(10)
C135 F140 1.339(7)
C135 C136 1.383(9)
C136 F141 1.343(8)
O141 C142 1.274(7)
C142 O142 1.224(7)
C142 C143 1.523(9)
C143 H14A 0.9600
C143 H14B 0.9600
C143 H14C 0.9600
N151 C152 1.525(9)
N151 H15Y 0.89(2)
N151 H15Z 0.88(2)
C152 C153 1.536(12)
C152 H15A 0.9700
C152 H15B 0.9700
C153 C154 1.464(13)
C153 H15C 0.9700
C153 H15D 0.9700
C154 C155 1.589(16)
C154 H15E 0.9700
C154 H15F 0.9700
C155 H15G 0.9600
C155 H15H 0.9600
C155 H15I 0.9600
C301 Cl11 1.733(10)
C301 Cl13 1.736(10)
C301 Cl12 1.758(11)
C301 H301 0.9800
C501 Cl42 1.685(15)
C501 Cl41 1.702(14)
C501 Cl43 1.747(15)
C501 H501 0.9800
S1 O401 1.217(9)
S1 O402 1.389(9)
S1 O403 1.483(8)
S1 C404 1.748(8)
C404 F406 1.284(9)
C404 F405 1.364(10)
C404 F407 1.402(12)

loop_
_geom_torsion_atom_site_label_1
_geom_torsion_atom_site_label_2
_geom_torsion_atom_site_label_3
_geom_torsion_atom_site_label_4
_geom_torsion
C28 N1 C1 C2 172.1(6)
C28 N1 C1 C30 -1.7(7)
N1 C1 C2 C3 -6.3(10)
C30 C1 C2 C3 166.2(6)
N1 C1 C2 C31 -173.4(6)
C30 C1 C2 C31 -0.9(10)
C6 N2 C3 C4 5.1(6)
Zn1 N2 C3 C4 -125.6(5)
C6 N2 C3 C2 -163.8(6)
Zn1 N2 C3 C2 65.5(7)
C1 C2 C3 N2 26.1(9)
C31 C2 C3 N2 -167.1(5)
C1 C2 C3 C4 -141.3(6)
C31 C2 C3 C4 25.5(9)
N2 C3 C4 C5 -5.3(7)
C2 C3 C4 C5 163.4(6)
C3 C4 C5 C6 3.2(7)
C3 N2 C6 C7 176.2(6)
Zn1 N2 C6 C7 -46.6(7)
C3 N2 C6 C5 -3.1(6)
Zn1 N2 C6 C5 134.1(4)
C4 C5 C6 C7 -179.3(6)
C4 C5 C6 N2 -0.1(7)
N2 C6 C7 C8 13.6(10)
C5 C6 C7 C8 -167.3(6)
N2 C6 C7 C101 -171.3(5)
C5 C6 C7 C101 7.8(9)
C11 N3 C8 C7 173.5(5)
Zn1 N3 C8 C7 -22.0(8)
C11 N3 C8 C9 -0.4(6)
Zn1 N3 C8 C9 164.1(4)
C6 C7 C8 N3 27.2(9)
C101 C7 C8 N3 -148.1(6)
C6 C7 C8 C9 -160.0(6)
C101 C7 C8 C9 24.8(9)
N3 C8 C9 C10 -1.8(7)
C7 C8 C9 C10 -175.4(6)
C8 C9 C10 C11 3.2(7)
C8 N3 C11 C12 -162.2(5)
Zn1 N3 C11 C12 35.3(8)
C8 N3 C11 C10 2.4(6)
Zn1 N3 C11 C10 -160.1(4)
C9 C10 C11 N3 -3.6(7)
C9 C10 C11 C12 160.2(6)
N3 C11 C12 C13 -167.2(5)
C10 C11 C12 C13 31.1(9)
N3 C11 C12 C71 22.1(8)
C10 C11 C12 C71 -139.6(6)
C16 N4 C13 C12 -166.3(6)
C16 N4 C13 C14 3.1(7)
C11 C12 C13 N4 25.5(9)
C71 C12 C13 N4 -163.7(5)
C11 C12 C13 C14 -142.3(6)
C71 C12 C13 C14 28.6(9)
N4 C13 C14 C15 -4.9(7)
C12 C13 C14 C15 164.3(6)
C13 C14 C15 C16 4.5(7)
C13 N4 C16 C17 -177.9(6)
C13 N4 C16 C15 -0.3(7)
C14 C15 C16 N4 -2.8(7)
C14 C15 C16 C17 174.6(6)
N4 C16 C17 C18 12.9(10)
C15 C16 C17 C18 -164.2(6)
N4 C16 C17 C131 -163.4(6)
C15 C16 C17 C131 19.4(10)
C21 N5 C18 C17 180.0(6)
C21 N5 C18 C19 -0.1(7)
C16 C17 C18 N5 3.4(10)
C131 C17 C18 N5 179.8(5)
C16 C17 C18 C19 -176.5(7)
C131 C17 C18 C19 -0.2(10)
N5 C18 C19 C20 0.9(7)
C17 C18 C19 C20 -179.2(7)
C18 C19 C20 C21 -1.3(8)
C18 N5 C21 C22 179.5(6)
C18 N5 C21 C20 -0.7(7)
C19 C20 C21 N5 1.2(7)
C19 C20 C21 C22 -179.0(6)
N5 C21 C22 C23 -7.6(10)
C20 C21 C22 C23 172.5(6)
N5 C21 C22 C51 179.5(6)
C20 C21 C22 C51 -0.3(10)
C26 N6 C23 C24 1.5(7)
C26 N6 C23 C22 178.1(6)
C21 C22 C23 N6 158.6(6)
C51 C22 C23 N6 -28.2(8)
C21 C22 C23 C24 -25.9(11)
C51 C22 C23 C24 147.3(7)
N6 C23 C24 C25 -0.7(7)
C22 C23 C24 C25 -176.8(7)
C23 C24 C25 C26 -0.3(8)
C23 N6 C26 C27 174.8(5)
C23 N6 C26 C25 -1.7(7)
C24 C25 C26 N6 1.2(7)
C24 C25 C26 C27 -174.8(7)
N6 C26 C27 C28 -178.3(6)
C25 C26 C27 C28 -3.0(11)
N6 C26 C27 C121 -1.7(8)
C25 C26 C27 C121 173.7(6)
C1 N1 C28 C27 178.7(6)
C1 N1 C28 C29 0.1(7)
C26 C27 C28 N1 -8.4(10)
C121 C27 C28 N1 175.0(5)
C26 C27 C28 C29 169.9(6)
C121 C27 C28 C29 -6.7(9)
N1 C28 C29 C30 1.7(7)
C27 C28 C29 C30 -176.9(6)
C28 C29 C30 C1 -2.7(7)
N1 C1 C30 C29 2.8(7)
C2 C1 C30 C29 -170.8(6)
C1 C2 C31 C32 84.5(7)
C3 C2 C31 C32 -83.0(7)
C1 C2 C31 C36 -92.5(7)
C3 C2 C31 C36 100.0(7)
C36 C31 C32 C33 -1.8(9)
C2 C31 C32 C33 -178.8(6)
C31 C32 C33 C34 3.0(10)
C32 C33 C34 C35 -3.0(10)
C33 C34 C35 C36 1.9(10)
C34 C35 C36 C31 -0.8(9)
C34 C35 C36 N37 179.5(5)
C32 C31 C36 C35 0.7(8)
C2 C31 C36 C35 177.6(5)
C32 C31 C36 N37 -179.6(5)
C2 C31 C36 N37 -2.6(8)
C35 C36 N37 C38 28.1(8)
C31 C36 N37 C38 -151.6(5)
C36 N37 C38 O39 4.5(9)
C36 N37 C38 C40 -179.1(5)
O39 C38 C40 C45 -145.4(7)
N37 C38 C40 C45 38.2(9)
O39 C38 C40 C41 32.5(9)
N37 C38 C40 C41 -143.9(6)
C45 C40 C41 C42 -1.0(11)
C38 C40 C41 C42 -179.1(7)
C40 C41 C42 C43 -0.4(12)
C41 C42 C43 C44 1.6(12)
C42 C43 C44 C45 -1.2(11)
C42 C43 C44 C46 -177.5(7)
C41 C40 C45 C44 1.4(10)
C38 C40 C45 C44 179.2(6)
C43 C44 C45 C40 -0.2(10)
C46 C44 C45 C40 175.9(6)
C43 C44 C46 N47 -133.4(7)
C45 C44 C46 N47 50.5(10)
C44 C46 N47 C48 62.7(8)
C44 C46 N47 C49 -176.9(6)
C48 N47 C49 C50 -62.9(8)
C46 N47 C49 C50 177.0(6)
N47 C49 C50 N91 -170.2(6)
C21 C22 C51 C56 -84.5(8)
C23 C22 C51 C56 102.4(7)
C21 C22 C51 C52 97.4(7)
C23 C22 C51 C52 -75.8(7)
C56 C51 C52 C53 1.1(10)
C22 C51 C52 C53 179.3(6)
C51 C52 C53 C54 -1.9(11)
C52 C53 C54 C55 1.9(11)
C53 C54 C55 C56 -1.2(11)
C54 C55 C56 C51 0.4(10)
C54 C55 C56 N57 -178.6(6)
C52 C51 C56 C55 -0.3(9)
C22 C51 C56 C55 -178.5(6)
C52 C51 C56 N57 178.6(5)
C22 C51 C56 N57 0.5(9)
C55 C56 N57 C58 83.6(7)
C51 C56 N57 C58 -95.4(7)
C56 N57 C58 O59 10.3(9)
C56 N57 C58 C60 -169.6(5)
O59 C58 C60 C61 173.2(6)
N57 C58 C60 C61 -6.9(9)
O59 C58 C60 C65 -3.6(9)
N57 C58 C60 C65 176.3(6)
C65 C60 C61 C62 -1.8(10)
C58 C60 C61 C62 -178.6(6)
C60 C61 C62 C63 3.6(11)
C61 C62 C63 C64 -1.5(11)
C62 C63 C64 C65 -2.3(10)
C62 C63 C64 C66 176.6(6)
C63 C64 C65 C60 4.0(10)
C66 C64 C65 C60 -174.8(6)
C61 C60 C65 C64 -2.0(10)
C58 C60 C65 C64 174.9(6)
C65 C64 C66 N67 81.8(8)
C63 C64 C66 N67 -97.1(7)
C64 C66 N67 C68 -72.3(7)
C64 C66 N67 C69 166.3(6)
C68 N67 C69 C70 45.5(8)
C66 N67 C69 C70 165.7(6)
N67 C69 C70 N91 44.8(9)
C11 C12 C71 C72 57.0(8)
C13 C12 C71 C72 -113.6(7)
C11 C12 C71 C76 -124.9(7)
C13 C12 C71 C76 64.4(8)
C76 C71 C72 C73 -3.2(10)
C12 C71 C72 C73 174.9(6)
C71 C72 C73 C74 0.7(11)
C72 C73 C74 C75 1.4(12)
C73 C74 C75 C76 -1.0(13)
C74 C75 C76 C71 -1.6(12)
C74 C75 C76 N77 173.6(7)
C72 C71 C76 C75 3.7(10)
C12 C71 C76 C75 -174.4(7)
C72 C71 C76 N77 -171.7(6)
C12 C71 C76 N77 10.2(9)
C75 C76 N77 C78 70.4(10)
C71 C76 N77 C78 -114.3(8)
C76 N77 C78 O79 -8.8(12)
C76 N77 C78 C80 171.9(6)
O79 C78 C80 C81 153.4(8)
N77 C78 C80 C81 -27.3(10)
O79 C78 C80 C85 -26.4(12)
N77 C78 C80 C85 152.8(7)
C85 C80 C81 C82 -1.2(10)
C78 C80 C81 C82 179.0(7)
C80 C81 C82 C83 0.2(10)
C81 C82 C83 C84 0.4(10)
C82 C83 C84 C85 0.1(9)
C82 C83 C84 C86 177.7(6)
C83 C84 C85 C80 -1.1(10)
C86 C84 C85 C80 -178.6(6)
C81 C80 C85 C84 1.7(10)
C78 C80 C85 C84 -178.5(6)
C85 C84 C86 N87 -97.4(7)
C83 C84 C86 N87 85.1(7)
C84 C86 N87 C88 -169.4(6)
C84 C86 N87 C89 68.7(7)
C88 N87 C89 C90 76.3(6)
C86 N87 C89 C90 -162.0(5)
N87 C89 C90 N91 69.3(7)
C69 C70 N91 C90 72.7(7)
C69 C70 N91 C50 -161.7(6)
C89 C90 N91 C70 -128.7(6)
C89 C90 N91 C50 108.0(6)
C49 C50 N91 C70 164.7(6)
C49 C50 N91 C90 -68.8(7)
C6 C7 C101 C106 58.6(9)
C8 C7 C101 C106 -125.7(7)
C6 C7 C101 C102 -121.4(6)
C8 C7 C101 C102 54.2(8)
C106 C101 C102 F107 -176.4(6)
C7 C101 C102 F107 3.7(9)
C106 C101 C102 C103 0.5(9)
C7 C101 C102 C103 -179.5(6)
F107 C102 C103 F108 -1.6(8)
C101 C102 C103 F108 -178.5(5)
F107 C102 C103 C104 177.9(6)
C101 C102 C103 C104 0.9(9)
F108 C103 C104 F109 -1.8(10)
C102 C103 C104 F109 178.7(6)
F108 C103 C104 C105 177.9(6)
C102 C103 C104 C105 -1.5(11)
F109 C104 C105 F110 0.8(12)
C103 C104 C105 F110 -179.0(7)
F109 C104 C105 C106 -179.5(7)
C103 C104 C105 C106 0.8(12)
C102 C101 C106 F111 -179.4(6)
C7 C101 C106 F111 0.6(11)
C102 C101 C106 C105 -1.3(10)
C7 C101 C106 C105 178.7(7)
F110 C105 C106 F111 -1.4(12)
C104 C105 C106 F111 178.8(7)
F110 C105 C106 C101 -179.6(7)
C104 C105 C106 C101 0.7(12)
C28 C27 C121 C122 -98.4(5)
C26 C27 C121 C122 84.5(6)
C28 C27 C121 C126 82.1(6)
C26 C27 C121 C126 -94.9(5)
C126 C121 C122 F127 -179.7(5)
C27 C121 C122 F127 0.9(5)
C126 C121 C122 C123 0.0
C27 C121 C122 C123 -179.5(4)
F127 C122 C123 F128 -1.8(5)
C121 C122 C123 F128 178.5(5)
F127 C122 C123 C124 179.7(5)
C121 C122 C123 C124 0.0
F128 C123 C124 F129 3.3(5)
C122 C123 C124 F129 -178.2(5)
F128 C123 C124 C125 -178.5(5)
C122 C123 C124 C125 0.0
F129 C124 C125 F130 -1.0(5)
C123 C124 C125 F130 -179.3(5)
F129 C124 C125 C126 178.2(5)
C123 C124 C125 C126 0.0
F130 C125 C126 F131 -2.8(5)
C124 C125 C126 F131 178.0(5)
F130 C125 C126 C121 179.3(5)
C124 C125 C126 C121 0.0
C122 C121 C126 F131 -177.9(5)
C27 C121 C126 F131 1.5(5)
C122 C121 C126 C125 0.0
C27 C121 C126 C125 179.5(4)
C18 C17 C131 C132 76.8(9)
C16 C17 C131 C132 -106.7(8)
C18 C17 C131 C136 -101.3(8)
C16 C17 C131 C136 75.2(9)
C136 C131 C132 F137 -179.1(7)
C17 C131 C132 F137 2.8(11)
C136 C131 C132 C133 -0.2(11)
C17 C131 C132 C133 -178.3(7)
F137 C132 C133 F138 1.2(11)
C131 C132 C133 F138 -177.7(7)
F137 C132 C133 C134 -179.2(7)
C131 C132 C133 C134 1.9(11)
F138 C133 C134 F139 -3.0(11)
C132 C133 C134 F139 177.4(7)
F138 C133 C134 C135 177.8(7)
C132 C133 C134 C135 -1.9(11)
F139 C134 C135 F140 2.6(11)
C133 C134 C135 F140 -178.1(7)
F139 C134 C135 C136 -179.1(7)
C133 C134 C135 C136 0.2(11)
F140 C135 C136 F141 -0.8(12)
C134 C135 C136 F141 -179.1(7)
F140 C135 C136 C131 179.9(7)
C134 C135 C136 C131 1.6(12)
C132 C131 C136 F141 179.2(7)
C17 C131 C136 F141 -2.6(11)
C132 C131 C136 C135 -1.6(11)
C17 C131 C136 C135 176.7(7)
Zn1 O141 C142 O142 7.5(7)
Zn1 O141 C142 C143 -169.1(5)
N151 C152 C153 C154 71.2(10)
C152 C153 C154 C155 -178.8(9)
O401 S1 C404 F406 63.1(10)
O402 S1 C404 F406 -54.9(10)
O403 S1 C404 F406 -173.1(9)
O401 S1 C404 F405 -60.1(8)
O402 S1 C404 F405 -178.2(7)
O403 S1 C404 F405 63.6(8)
O401 S1 C404 F407 176.3(8)
O402 S1 C404 F407 58.2(9)
O403 S1 C404 F407 -59.9(9)
